data_4066475
loop_
_publ_author_name
'Ungv\'ari, Neszta'
'F\"ord\>os, Eszter'
'Balogh, J\'anos'
'K\'egl, Tam\'as'
'P\'ark\'anyi, L\'aszl\'o'
'Ungv\'ary, Ferenc'

_publ_section_title
;
 Triphenylphosphane-Modified Cobalt Catalysts for the Selective
 Carbonylation of Ethyl Diazoacetate
;
_journal_issue 17
_journal_name_full Organometallics
_journal_page_first 3837
_journal_paper_doi 10.1021/om100480v
_journal_volume 29
_journal_year 2010
_chemical_formula_moiety 'C25 H22 Co O5 P'
_chemical_formula_sum 'C25 H22 Co O5 P'
_chemical_formula_weight 492.33
_chemical_name_systematic
; 
 ? 
;
_space_group_IT_number 14
_symmetry_cell_setting monoclinic
_symmetry_Int_Tables_number 14
_symmetry_space_group_name_Hall '-P 2ybc'
_symmetry_space_group_name_H-M 'P 1 21/c 1'
_atom_sites_solution_hydrogens geom
_atom_sites_solution_primary direct
_atom_sites_solution_secondary difmap
_audit_creation_method SHELXL-97
_cell_angle_alpha 90.00
_cell_angle_beta 113.208(2)
_cell_angle_gamma 90.00
_cell_formula_units_Z 4
_cell_length_a 9.3676(3)
_cell_length_b 18.0352(4)
_cell_length_c 15.0701(4)
_cell_measurement_reflns_used 60870
_cell_measurement_temperature 133(2)
_cell_measurement_theta_max 29.55
_cell_measurement_theta_min 3.15
_cell_volume 2340.02(12)
_computing_cell_refinement 'CrystalClear (Rigaku/MSC Inc., 2006)'
_computing_data_collection 'CrystalClear (Rigaku/MSC Inc., 2006)'
_computing_data_reduction 'CrystalClear (Rigaku/MSC Inc., 2006)'
_computing_molecular_graphics 'Spek, A.L. (2003). J.Appl.Cryst. 36,7-13.'
_computing_structure_refinement 'SHELXL-97 (Sheldrick, 1997)'
_computing_structure_solution 'Charge Flipping (Platon)'
_diffrn_ambient_temperature 133(2)
_diffrn_detector_area_resol_mean 10.0000
_diffrn_measured_fraction_theta_full 0.999
_diffrn_measured_fraction_theta_max 0.999
_diffrn_measurement_device_type RAXIS-RAPID
_diffrn_measurement_method dtprofit.ref
_diffrn_radiation_monochromator graphite
_diffrn_radiation_source 'fine-focus sealed tube'
_diffrn_radiation_type MoK\a
_diffrn_radiation_wavelength 0.71075
_diffrn_reflns_av_R_equivalents 0.0299
_diffrn_reflns_av_sigmaI/netI 0.0135
_diffrn_reflns_limit_h_max 13
_diffrn_reflns_limit_h_min -13
_diffrn_reflns_limit_k_max 25
_diffrn_reflns_limit_k_min -25
_diffrn_reflns_limit_l_max 21
_diffrn_reflns_limit_l_min -21
_diffrn_reflns_number 80046
_diffrn_reflns_theta_full 30.51
_diffrn_reflns_theta_max 30.51
_diffrn_reflns_theta_min 3.15
_exptl_absorpt_coefficient_mu 0.835
_exptl_absorpt_correction_T_max 0.657
_exptl_absorpt_correction_T_min 0.566
_exptl_absorpt_correction_type numerical
_exptl_absorpt_process_details
;
 T.Higashi, Numerical Absorption Correction, NUMABS, 2002
;
_exptl_crystal_colour red
_exptl_crystal_density_diffrn 1.397
_exptl_crystal_density_method 'not measured'
_exptl_crystal_description platelet
_exptl_crystal_F_000 1016
_exptl_crystal_size_max 0.60
_exptl_crystal_size_mid 0.58
_exptl_crystal_size_min 0.55
_refine_diff_density_max 0.619
_refine_diff_density_min -0.215
_refine_diff_density_rms 0.056
_refine_ls_extinction_method none
_refine_ls_goodness_of_fit_ref 1.035
_refine_ls_hydrogen_treatment noref
_refine_ls_matrix_type full
_refine_ls_number_parameters 290
_refine_ls_number_reflns 7143
_refine_ls_number_restraints 0
_refine_ls_restrained_S_all 1.035
_refine_ls_R_factor_all 0.0337
_refine_ls_R_factor_gt 0.0303
_refine_ls_shift/su_max 0.001
_refine_ls_shift/su_mean 0.000
_refine_ls_structure_factor_coef Fsqd
_refine_ls_weighting_details 'calc w=1/[\s^2^(Fo^2^)+(0.0418P)^2^+0.9410P] where P=(Fo^2^+2Fc^2^)/3'
_refine_ls_weighting_scheme calc
_refine_ls_wR_factor_gt 0.0787
_refine_ls_wR_factor_ref 0.0804
_reflns_number_gt 6552
_reflns_number_total 7143
_reflns_threshold_expression >2sigma(I)
_cod_data_source_file om100480v_si_003.cif
_cod_data_source_block uk09
_cod_depositor_comments
;
The following automatic conversions were performed:

'_symmetry_cell_setting' value 'Monoclinic' changed to 'monoclinic'
according to /home/saulius/struct/CIF-dictionaries/cif_core.dic
dictionary named 'cif_core.dic' version 2.4.1 from 2010-06-29.

Automatic conversion script
Id: cif_fix_values 1715 2011-07-08 13:25:40Z adriana 
;
_cod_original_cell_volume 2340.02(11)
_cod_original_sg_symbol_H-M 'P 21/c'
_cod_database_code 4066475

loop_
_symmetry_equiv_pos_site_id
_symmetry_equiv_pos_as_xyz
1 x,y,z
2 -x,1/2+y,1/2-z
3 -x,-y,-z
4 x,1/2-y,1/2+z

loop_
_atom_site_label
_atom_site_type_symbol
_atom_site_fract_x
_atom_site_fract_y
_atom_site_fract_z
_atom_site_U_iso_or_equiv
_atom_site_adp_type
_atom_site_occupancy
_atom_site_symmetry_multiplicity
_atom_site_calc_flag
_atom_site_refinement_flags
Co1 Co 0.333257(18) 0.446696(8) 0.108315(11) 0.02167(5) Uani 1 1 d .
P1 P 0.40250(3) 0.467377(16) 0.264652(19) 0.01906(6) Uani 1 1 d .
O1 O 0.34580(17) 0.30893(7) -0.05421(9) 0.0532(3) Uani 1 1 d .
O2 O 0.09555(15) 0.34393(6) -0.11473(9) 0.0511(3) Uani 1 1 d .
O3 O 0.25707(15) 0.60266(6) 0.05809(8) 0.0457(3) Uani 1 1 d .
O4 O 0.63654(14) 0.38225(8) 0.13777(9) 0.0517(3) Uani 1 1 d .
O5 O 0.07627(13) 0.34921(7) 0.09897(9) 0.0466(3) Uani 1 1 d .
C1 C 0.2805(2) 0.43537(8) -0.03878(9) 0.0359(3) Uani 1 1 d .
H1A H 0.1901 0.4652 -0.0751 0.047 Uiso 1 1 calc R
H1B H 0.3669 0.4531 -0.0530 0.047 Uiso 1 1 calc R
C2 C 0.24884(18) 0.35678(8) -0.06852(9) 0.0339(3) Uani 1 1 d .
C3 C 0.0504(3) 0.26740(10) -0.14295(17) 0.0696(6) Uani 1 1 d .
H3A H 0.1345 0.2416 -0.1520 0.091 Uiso 1 1 calc R
H3B H 0.0297 0.2423 -0.0923 0.091 Uiso 1 1 calc R
C4 C -0.0859(4) 0.26597(15) -0.23099(18) 0.0912(10) Uani 1 1 d .
H4A H -0.1697 0.2903 -0.2212 0.128 Uiso 1 1 calc R
H4B H -0.1143 0.2155 -0.2499 0.128 Uiso 1 1 calc R
H4C H -0.0652 0.2911 -0.2808 0.128 Uiso 1 1 calc R
C5 C 0.28930(16) 0.54255(7) 0.07980(9) 0.0299(2) Uani 1 1 d .
C6 C 0.51902(16) 0.40672(8) 0.12713(9) 0.0315(3) Uani 1 1 d .
C7 C 0.17513(15) 0.38725(7) 0.10148(9) 0.0292(2) Uani 1 1 d .
C1P C 0.49713(13) 0.55681(6) 0.30614(8) 0.02034(19) Uani 1 1 d .
C2P C 0.61028(14) 0.58060(7) 0.27383(9) 0.0269(2) Uani 1 1 d .
H2P H 0.6416 0.5496 0.2327 0.035 Uiso 1 1 d R
C3P C 0.68825(16) 0.64728(8) 0.30701(10) 0.0328(3) Uani 1 1 d .
H3P H 0.7607 0.6608 0.2819 0.043 Uiso 1 1 d R
C4P C 0.65169(16) 0.69110(7) 0.37076(9) 0.0317(3) Uani 1 1 d .
H4P H 0.6969 0.7385 0.3965 0.041 Uiso 1 1 d R
C5P C 0.53726(17) 0.66887(7) 0.40149(9) 0.0312(3) Uani 1 1 d .
H5P H 0.5121 0.6990 0.4435 0.041 Uiso 1 1 d R
C6P C 0.46095(15) 0.60154(7) 0.36994(9) 0.0268(2) Uani 1 1 d .
H6P H 0.3884 0.5878 0.3894 0.035 Uiso 1 1 d R
C7P C 0.24089(13) 0.46814(6) 0.30333(8) 0.0218(2) Uani 1 1 d .
C8P C 0.11532(14) 0.51519(8) 0.25513(9) 0.0291(2) Uani 1 1 d .
H8P H 0.1135 0.5439 0.2015 0.038 Uiso 1 1 d R
C9P C -0.00817(15) 0.51903(9) 0.28394(10) 0.0336(3) Uani 1 1 d .
H9P H -0.0919 0.5493 0.2505 0.044 Uiso 1 1 d R
C10P C -0.00920(15) 0.47536(8) 0.35968(10) 0.0333(3) Uani 1 1 d .
H10P H -0.0909 0.4779 0.3831 0.043 Uiso 1 1 d R
C11P C 0.11432(16) 0.42848(8) 0.40748(10) 0.0320(3) Uani 1 1 d .
H11P H 0.1149 0.4011 0.4631 0.042 Uiso 1 1 d R
C12P C 0.23953(15) 0.42472(7) 0.37960(9) 0.0270(2) Uani 1 1 d .
H12P H 0.3297 0.3947 0.4114 0.035 Uiso 1 1 d R
C13P C 0.53748(12) 0.39972(6) 0.34404(8) 0.02110(19) Uani 1 1 d .
C14P C 0.66626(13) 0.42021(7) 0.42613(8) 0.0235(2) Uani 1 1 d .
H14P H 0.6861 0.4709 0.4407 0.031 Uiso 1 1 d R
C15P C 0.76440(15) 0.36574(7) 0.48483(9) 0.0291(2) Uani 1 1 d .
H15P H 0.8545 0.3801 0.5364 0.038 Uiso 1 1 d R
C16P C 0.73292(16) 0.29122(8) 0.46300(10) 0.0321(3) Uani 1 1 d .
H16P H 0.7959 0.2527 0.4993 0.042 Uiso 1 1 d R
C17P C 0.60371(17) 0.27050(7) 0.38209(10) 0.0345(3) Uani 1 1 d .
H17P H 0.5790 0.2198 0.3684 0.045 Uiso 1 1 d R
C18P C 0.50753(15) 0.32450(7) 0.32253(9) 0.0300(2) Uani 1 1 d .
H18P H 0.4212 0.3121 0.2660 0.039 Uiso 1 1 d R

loop_
_atom_site_aniso_label
_atom_site_aniso_U_11
_atom_site_aniso_U_22
_atom_site_aniso_U_33
_atom_site_aniso_U_23
_atom_site_aniso_U_13
_atom_site_aniso_U_12
Co1 0.02517(8) 0.02024(8) 0.01792(8) 0.00022(5) 0.00667(6) -0.00004(5)
P1 0.01956(12) 0.01886(13) 0.01856(12) 0.00027(9) 0.00730(10) 0.00059(9)
O1 0.0654(8) 0.0473(7) 0.0506(7) -0.0089(5) 0.0271(6) 0.0139(6)
O2 0.0542(7) 0.0279(5) 0.0485(6) -0.0030(5) -0.0042(5) -0.0020(5)
O3 0.0583(7) 0.0253(5) 0.0409(6) 0.0043(4) 0.0060(5) 0.0019(4)
O4 0.0419(6) 0.0682(8) 0.0503(7) 0.0040(6) 0.0240(5) 0.0174(6)
O5 0.0380(6) 0.0458(6) 0.0528(7) -0.0034(5) 0.0145(5) -0.0146(5)
C1 0.0548(8) 0.0297(6) 0.0192(5) 0.0008(4) 0.0104(5) -0.0050(6)
C2 0.0533(8) 0.0293(6) 0.0185(5) 0.0012(4) 0.0135(5) 0.0005(5)
C3 0.0861(15) 0.0322(8) 0.0654(12) -0.0052(8) 0.0028(11) -0.0165(9)
C4 0.112(2) 0.0654(15) 0.0634(14) -0.0094(11) -0.0004(14) -0.0455(15)
C5 0.0345(6) 0.0267(6) 0.0230(5) -0.0007(4) 0.0053(5) -0.0023(5)
C6 0.0355(6) 0.0357(7) 0.0256(5) 0.0002(5) 0.0146(5) 0.0032(5)
C7 0.0301(6) 0.0281(6) 0.0250(5) -0.0015(4) 0.0062(4) -0.0006(4)
C1P 0.0217(5) 0.0191(5) 0.0189(4) 0.0006(4) 0.0067(4) 0.0008(4)
C2P 0.0273(5) 0.0273(6) 0.0286(5) -0.0027(4) 0.0139(5) -0.0034(4)
C3P 0.0345(6) 0.0319(6) 0.0339(6) -0.0004(5) 0.0155(5) -0.0096(5)
C4P 0.0405(7) 0.0215(5) 0.0274(5) 0.0004(4) 0.0076(5) -0.0059(5)
C5P 0.0423(7) 0.0236(6) 0.0275(6) -0.0044(4) 0.0134(5) 0.0000(5)
C6P 0.0328(6) 0.0247(5) 0.0263(5) -0.0024(4) 0.0152(5) -0.0006(4)
C7P 0.0210(5) 0.0229(5) 0.0217(5) -0.0005(4) 0.0086(4) -0.0011(4)
C8P 0.0249(5) 0.0375(6) 0.0263(5) 0.0076(5) 0.0117(4) 0.0055(5)
C9P 0.0236(5) 0.0473(8) 0.0308(6) 0.0056(5) 0.0117(5) 0.0073(5)
C10P 0.0272(6) 0.0427(7) 0.0355(6) -0.0005(5) 0.0183(5) -0.0031(5)
C11P 0.0367(7) 0.0327(6) 0.0330(6) 0.0044(5) 0.0205(5) -0.0021(5)
C12P 0.0290(6) 0.0263(5) 0.0273(5) 0.0036(4) 0.0128(5) 0.0013(4)
C13P 0.0216(5) 0.0214(5) 0.0206(5) 0.0009(4) 0.0087(4) 0.0020(4)
C14P 0.0239(5) 0.0247(5) 0.0213(5) 0.0000(4) 0.0083(4) 0.0004(4)
C15P 0.0261(5) 0.0342(6) 0.0229(5) 0.0027(5) 0.0053(4) 0.0036(5)
C16P 0.0329(6) 0.0309(6) 0.0307(6) 0.0084(5) 0.0105(5) 0.0096(5)
C17P 0.0385(7) 0.0221(6) 0.0376(7) 0.0030(5) 0.0094(5) 0.0045(5)
C18P 0.0301(6) 0.0228(5) 0.0299(6) -0.0010(4) 0.0041(5) 0.0014(4)

loop_
_atom_type_symbol
_atom_type_description
_atom_type_scat_dispersion_real
_atom_type_scat_dispersion_imag
_atom_type_scat_source
C C 0.0033 0.0016 'International Tables Vol C Tables 4.2.6.8 and 6.1.1.4'
H H 0.0000 0.0000 'International Tables Vol C Tables 4.2.6.8 and 6.1.1.4'
Co Co 0.3494 0.9721 'International Tables Vol C Tables 4.2.6.8 and 6.1.1.4'
O O 0.0106 0.0060 'International Tables Vol C Tables 4.2.6.8 and 6.1.1.4'
P P 0.1023 0.0942 'International Tables Vol C Tables 4.2.6.8 and 6.1.1.4'

loop_
_geom_angle_atom_site_label_1
_geom_angle_atom_site_label_2
_geom_angle_atom_site_label_3
_geom_angle
C5 Co1 C7 117.11(6)
C5 Co1 C6 122.78(6)
C7 Co1 C6 119.58(6)
C5 Co1 C1 84.46(6)
C7 Co1 C1 92.06(6)
C6 Co1 C1 86.42(6)
C5 Co1 P1 92.06(4)
C7 Co1 P1 92.90(4)
C6 Co1 P1 92.31(4)
C1 Co1 P1 174.85(4)
C13P P1 C7P 104.10(5)
C13P P1 C1P 104.39(5)
C7P P1 C1P 103.63(5)
C13P P1 Co1 114.95(4)
C7P P1 Co1 114.15(4)
C1P P1 Co1 114.31(4)
C2 O2 C3 116.22(15)
C2 C1 Co1 110.57(9)
C2 C1 H1A 109.5
Co1 C1 H1A 109.5
C2 C1 H1B 109.5
Co1 C1 H1B 109.5
H1A C1 H1B 108.1
O1 C2 O2 122.85(14)
O1 C2 C1 125.62(15)
O2 C2 C1 111.53(13)
C4 C3 O2 109.71(18)
C4 C3 H3A 109.7
O2 C3 H3A 109.7
C4 C3 H3B 109.7
O2 C3 H3B 109.7
H3A C3 H3B 108.2
C3 C4 H4A 109.5
C3 C4 H4B 109.5
H4A C4 H4B 109.5
C3 C4 H4C 109.5
H4A C4 H4C 109.5
H4B C4 H4C 109.5
O3 C5 Co1 177.22(12)
O4 C6 Co1 178.79(14)
O5 C7 Co1 178.69(13)
C6P C1P C2P 119.10(10)
C6P C1P P1 121.94(9)
C2P C1P P1 118.95(9)
C3P C2P C1P 120.16(11)
C3P C2P H2P 118.9
C1P C2P H2P 120.8
C4P C3P C2P 120.18(12)
C4P C3P H3P 123.4
C2P C3P H3P 116.3
C5P C4P C3P 120.12(12)
C5P C4P H4P 113.4
C3P C4P H4P 126.4
C4P C5P C6P 119.93(12)
C4P C5P H5P 119.6
C6P C5P H5P 120.4
C5P C6P C1P 120.49(11)
C5P C6P H6P 119.6
C1P C6P H6P 119.9
C12P C7P C8P 119.30(11)
C12P C7P P1 122.50(9)
C8P C7P P1 118.19(9)
C9P C8P C7P 120.10(11)
C9P C8P H8P 119.9
C7P C8P H8P 120.0
C8P C9P C10P 120.33(12)
C8P C9P H9P 119.4
C10P C9P H9P 120.2
C11P C10P C9P 119.91(11)
C11P C10P H10P 117.4
C9P C10P H10P 122.6
C10P C11P C12P 120.18(12)
C10P C11P H11P 118.6
C12P C11P H11P 121.1
C11P C12P C7P 120.18(11)
C11P C12P H12P 123.8
C7P C12P H12P 115.9
C14P C13P C18P 119.17(10)
C14P C13P P1 122.56(9)
C18P C13P P1 118.25(9)
C13P C14P C15P 119.91(11)
C13P C14P H14P 119.1
C15P C14P H14P 121.0
C16P C15P C14P 120.37(12)
C16P C15P H15P 120.3
C14P C15P H15P 119.2
C15P C16P C17P 119.94(12)
C15P C16P H16P 123.7
C17P C16P H16P 116.4
C16P C17P C18P 119.86(12)
C16P C17P H17P 120.3
C18P C17P H17P 119.8
C17P C18P C13P 120.74(12)
C17P C18P H18P 121.7
C13P C18P H18P 117.5

loop_
_geom_bond_atom_site_label_1
_geom_bond_atom_site_label_2
_geom_bond_distance
Co1 C5 1.7899(13)
Co1 C7 1.7983(13)
Co1 C6 1.7999(14)
Co1 C1 2.0824(13)
Co1 P1 2.2150(3)
P1 C13P 1.8239(11)
P1 C7P 1.8241(11)
P1 C1P 1.8280(11)
O1 C2 1.2091(19)
O2 C2 1.346(2)
O2 C3 1.457(2)
O3 C5 1.1382(16)
O4 C6 1.1372(17)
O5 C7 1.1411(17)
C1 C2 1.4809(19)
C1 H1A 0.9700
C1 H1B 0.9700
C3 C4 1.434(3)
C3 H3A 0.9700
C3 H3B 0.9700
C4 H4A 0.9600
C4 H4B 0.9600
C4 H4C 0.9600
C1P C6P 1.3953(15)
C1P C2P 1.3969(16)
C2P C3P 1.3935(17)
C2P H2P 0.9623
C3P C4P 1.387(2)
C3P H3P 0.9305
C4P C5P 1.384(2)
C4P H4P 0.9651
C5P C6P 1.3943(17)
C5P H5P 0.9319
C6P H6P 0.8750
C7P C12P 1.3949(16)
C7P C8P 1.3992(16)
C8P C9P 1.3883(17)
C8P H8P 0.9537
C9P C10P 1.3899(19)
C9P H9P 0.9249
C10P C11P 1.384(2)
C10P H10P 0.9621
C11P C12P 1.3948(18)
C11P H11P 0.9707
C12P H12P 0.9575
C13P C14P 1.3950(15)
C13P C18P 1.3973(16)
C14P C15P 1.3971(17)
C14P H14P 0.9410
C15P C16P 1.3875(19)
C15P H15P 0.9306
C16P C17P 1.389(2)
C16P H16P 0.9353
C17P C18P 1.3888(18)
C17P H17P 0.9459
C18P H18P 0.9413

loop_
_geom_torsion_atom_site_label_1
_geom_torsion_atom_site_label_2
_geom_torsion_atom_site_label_3
_geom_torsion_atom_site_label_4
_geom_torsion
C5 Co1 P1 C13P -155.26(6)
C7 Co1 P1 C13P 87.46(6)
C6 Co1 P1 C13P -32.32(6)
C5 Co1 P1 C7P 84.54(6)
C7 Co1 P1 C7P -32.74(6)
C6 Co1 P1 C7P -152.52(6)
C5 Co1 P1 C1P -34.53(6)
C7 Co1 P1 C1P -151.82(6)
C6 Co1 P1 C1P 88.40(6)
C5 Co1 C1 C2 -161.94(12)
C7 Co1 C1 C2 -44.90(12)
C6 Co1 C1 C2 74.62(12)
C3 O2 C2 O1 3.1(2)
C3 O2 C2 C1 -176.95(15)
Co1 C1 C2 O1 -77.02(17)
Co1 C1 C2 O2 103.00(12)
C2 O2 C3 C4 -147.5(2)
C13P P1 C1P C6P -96.79(10)
C7P P1 C1P C6P 11.94(11)
Co1 P1 C1P C6P 136.80(9)
C13P P1 C1P C2P 82.45(10)
C7P P1 C1P C2P -168.82(9)
Co1 P1 C1P C2P -43.97(10)
C6P C1P C2P C3P 1.57(18)
P1 C1P C2P C3P -177.69(10)
C1P C2P C3P C4P -1.3(2)
C2P C3P C4P C5P -0.2(2)
C3P C4P C5P C6P 1.4(2)
C4P C5P C6P C1P -1.1(2)
C2P C1P C6P C5P -0.36(18)
P1 C1P C6P C5P 178.88(10)
C13P P1 C7P C12P 1.36(11)
C1P P1 C7P C12P -107.58(10)
Co1 P1 C7P C12P 127.46(9)
C13P P1 C7P C8P -179.69(10)
C1P P1 C7P C8P 71.37(11)
Co1 P1 C7P C8P -53.59(11)
C12P C7P C8P C9P 0.74(19)
P1 C7P C8P C9P -178.24(11)
C7P C8P C9P C10P -1.1(2)
C8P C9P C10P C11P 0.8(2)
C9P C10P C11P C12P -0.3(2)
C10P C11P C12P C7P -0.1(2)
C8P C7P C12P C11P -0.18(19)
P1 C7P C12P C11P 178.75(10)
C7P P1 C13P C14P -98.44(10)
C1P P1 C13P C14P 9.94(11)
Co1 P1 C13P C14P 135.96(8)
C7P P1 C13P C18P 79.89(10)
C1P P1 C13P C18P -171.73(10)
Co1 P1 C13P C18P -45.71(10)
C18P C13P C14P C15P 0.86(17)
P1 C13P C14P C15P 179.18(9)
C13P C14P C15P C16P -1.24(18)
C14P C15P C16P C17P 0.4(2)
C15P C16P C17P C18P 0.9(2)
C16P C17P C18P C13P -1.2(2)
C14P C13P C18P C17P 0.37(19)
P1 C13P C18P C17P -178.02(11)
